data_2009033
loop_
_publ_author_name
'Ar\?ic\?i, Cengiz'
'Ercan, Filiz'
'Atakol, Orhan'
'Cak\?irer, Orhan'

_publ_section_title
;
 Aqua[<i>N</i>,<i>N</i>'-bis(salicylidene)-1,3-propanediaminato]copper(II)
;
_journal_issue 10
_journal_name_full 'Acta Crystallographica Section C'
_journal_page_first 1654
_journal_page_last 1655
_journal_paper_doi 10.1107/S010827019900894X
_journal_volume 55
_journal_year 1999
_chemical_formula_moiety '[Cu(C17 H16 N2 O2 )H2 O]'
_chemical_formula_sum 'C17 H18 Cu N2 O3'
_chemical_formula_weight 361.89
_space_group_IT_number 62
_symmetry_cell_setting orthorhombic
_symmetry_space_group_name_Hall '-P 2c 2ab'
_symmetry_space_group_name_H-M 'P b n m'
_atom_type_scat_source IntTabIV
_cell_angle_alpha 90.00
_cell_angle_beta 90.00
_cell_angle_gamma 90.00
_cell_formula_units_Z 4
_cell_length_a 7.5352(11)
_cell_length_b 9.2242(12)
_cell_length_c 23.1197(13)
_cell_measurement_reflns_used 15
_cell_measurement_temperature 293(2)
_cell_measurement_theta_max 11.13
_cell_measurement_theta_min 9.90
_cell_volume 1607.0(3)
_computing_cell_refinement 'CAD-4 EXPRESS (Enraf-Nonius, 1993)'
_computing_data_collection 'CAD-4 EXPRESS (Enraf-Nonius, 1993)'
_computing_data_reduction 'X-RED (Stoe & Cie, 1996)'
_computing_publication_material SHELXL93
_computing_structure_refinement 'SHELXL93 (Sheldrick, 1993)'
_computing_structure_solution 'SHELXS86 (Sheldrick, 1990)'
_diffrn_measurement_device 'Nonius CAD4'
_diffrn_measurement_method '\w/2\q scans'
_diffrn_radiation_type MoK\a
_diffrn_radiation_wavelength 0.71073
_diffrn_reflns_av_R_equivalents 0.000
_diffrn_reflns_limit_h_max 0
_diffrn_reflns_limit_h_min -9
_diffrn_reflns_limit_k_max 0
_diffrn_reflns_limit_k_min -11
_diffrn_reflns_limit_l_max 28
_diffrn_reflns_limit_l_min 0
_diffrn_reflns_number 1671
_diffrn_reflns_theta_max 26.28
_diffrn_standards_decay_% -0.002
_diffrn_standards_interval_time 120
_diffrn_standards_number 3
_exptl_absorpt_coefficient_mu 1.375
_exptl_absorpt_correction_T_max 0.820
_exptl_absorpt_correction_T_min 0.645
_exptl_absorpt_correction_type psi-scan
_exptl_absorpt_process_details '(Fair, 1990)'
_exptl_crystal_colour 'light green'
_exptl_crystal_density_diffrn 1.496
_exptl_crystal_density_meas ?
_exptl_crystal_description prismatic
_exptl_crystal_size_max 0.35
_exptl_crystal_size_mid 0.20
_exptl_crystal_size_min 0.15
_refine_diff_density_max 0.381
_refine_diff_density_min -0.630
_refine_ls_extinction_coef 0.0047(13)
_refine_ls_extinction_method 'SHELXL93 (Sheldrick, 1993)'
_refine_ls_goodness_of_fit_ref 1.07
_refine_ls_hydrogen_treatment constr
_refine_ls_matrix_type full
_refine_ls_number_parameters 114
_refine_ls_number_reflns 1296
_refine_ls_number_restraints 0
_refine_ls_R_factor_gt 0.046
_refine_ls_shift/su_max 0.0006
_refine_ls_structure_factor_coef Fsqd
_refine_ls_weighting_details 'w = 1/[\s^2^(Fo^2^)+(0.0897P)^2^+0.2277P] where P=(Fo^2^+2Fc^2^)/3'
_refine_ls_weighting_scheme calc
_refine_ls_wR_factor_ref 0.063
_reflns_number_gt 1296
_reflns_number_total 1671
_reflns_observed_criterion >2sigma(I)
_cod_data_source_file na1424.cif
_cod_data_source_block CUSU
_cod_depositor_comments
;
The following automatic conversions were performed:

'_exptl_crystal_density_meas' value 'not measured' was changed to '?'
- the value is perceived as not measured.

Automatic conversion script
Id: cif_fix_values 3008 2015-01-20 13:52:24Z robertas 

The following automatic conversions were performed:

'_refine_ls_weighting_scheme' value 'calc w =
1/[\s^2^(Fo^2^)+(0.0897P)^2^+0.2277P] where P=(Fo^2^+2Fc^2^)/3' was
changed to 'calc'. New tag '_refine_ls_weighting_details' was
created. The value of the new tag was set to 'w =
1/[\s^2^(Fo^2^)+(0.0897P)^2^+0.2277P] where P=(Fo^2^+2Fc^2^)/3'.

Automatic conversion script
Id: cif_fix_values 3143 2015-03-26 13:38:13Z robertas 
;
_cod_original_sg_symbol_Hall '-P 21 -2ab'
_cod_database_code 2009033

loop_
_symmetry_equiv_pos_as_xyz
'x, y, z'
'-x+1/2, y+1/2, z'
'x+1/2, -y+1/2, z+1/2'
'-x, -y, z+1/2'
'-x, -y, -z'
'x-1/2, -y-1/2, -z'
'-x-1/2, y-1/2, -z-1/2'
'x, y, -z-1/2'

loop_
_atom_site_aniso_label
_atom_site_aniso_U_11
_atom_site_aniso_U_22
_atom_site_aniso_U_33
_atom_site_aniso_U_12
_atom_site_aniso_U_13
_atom_site_aniso_U_23
_atom_site_aniso_type_symbol
Cu1 .0358(3) .0331(3) .0622(3) .000 .000 -.00353(17) Cu
N1 .0422(14) .0425(12) .090(2) .0118(12) .0130(13) .0013(10) N
O1 .0679(13) .0539(11) .0589(12) -.0081(9) .0161(10) -.0203(10) O
O2 .0524(17) .0366(13) .087(2) .000 .000 .0096(13) O
C1 .0484(17) .0609(17) .0564(17) .0003(13) -.0025(13) .0002(13) C
C2 .077(2) .085(2) .067(2) -.0192(18) .0070(17) -.0108(19) C
C3 .084(3) .112(3) .064(2) -.028(2) -.0020(19) .001(2) C
C4 .097(3) .133(4) .0536(19) -.005(2) .0111(19) .019(3) C
C5 .085(3) .105(3) .061(2) .022(2) .0131(19) .013(2) C
C6 .0506(17) .071(2) .0605(17) .0145(15) .0045(14) .0119(15) C
C7 .0533(19) .0597(18) .088(2) .0281(18) .0161(17) .0045(14) C
C8 .060(2) .0373(14) .140(3) .0203(18) .024(2) -.0042(14) C
C9 .040(2) .041(2) .164(5) .000 .000 -.0091(18) C

loop_
_atom_site_label
_atom_site_fract_x
_atom_site_fract_y
_atom_site_fract_z
_atom_site_U_iso_or_equiv
_atom_site_thermal_displace_type
_atom_site_calc_flag
_atom_site_calc_attached_atom
_atom_site_type_symbol
Cu1 .05480(5) .01956(4) .2500 .0437(2) Ueq . . Cu
N1 -.0349(3) -.1062(2) .31442(13) .0582(7) Ueq . . N
O1 .1120(3) .1695(2) .30574(8) .0603(6) Ueq . . O
O2 .3423(5) -.0670(3) .2500 .0588(8) Ueq . . O
C1 .0534(4) .1884(3) .35775(12) .0552(7) Ueq . . C
C2 .0875(5) .3203(5) .38670(16) .0765(10) Ueq . . C
C3 .0230(6) .3441(5) .44135(16) .0866(12) Ueq . . C
C4 -.0740(6) .2443(6) .47051(17) .0945(14) Ueq . . C
C5 -.1041(6) .1134(5) .44454(15) .0836(11) Ueq . . C
C6 -.0426(4) .0836(4) .38844(14) .0606(8) Ueq . . C
C7 -.0720(4) -.0611(4) .36450(17) .0670(9) Ueq . . C
C8 -.0608(4) -.2636(3) .3044(2) .0793(11) Ueq . . C
C9 -.1629(6) -.2947(5) .2500 .0814(16) Ueq . . C
H2 .1544 .3917 .3685 .099 Uiso . . H
H3 .0468 .4324 .4591 .113 Uiso . . H
H4 -.1189 .2643 .5071 .123 Uiso . . H
H5 -.1666 .0423 .4645 .109 Uiso . . H
H7 -.1244 -.1281 .3892 .093 Uiso . . H
H21 .4250 -.0249 .2500 .076 Uiso . . H
H22 .3647 -.1430 .2500 .076 Uiso . . H
H81 -.1238 -.3048 .3371 .078 Uiso . . H
H82 .0543 -.3104 .3021 .078 Uiso . . H
H91 -.2705 -.2369 .2500 .093 Uiso . . H
H92 -.1977 -.3960 .2500 .093 Uiso . . H

loop_
_geom_angle_atom_site_label_1
_geom_angle_atom_site_label_2
_geom_angle_atom_site_label_3
_geom_angle_site_symmetry_1
_geom_angle_site_symmetry_3
_geom_angle
_geom_angle_publ_flag
O1 Cu1 O1 . 8_556 83.30(10) yes
O1 Cu1 N1 . 8_556 168.90(10) yes
O1 Cu1 N1 . . 89.60(10) yes
N1 Cu1 N1 8_556 . 96.0(2) yes
O1 Cu1 O2 . . 92.20(10) yes
N1 Cu1 O2 . . 96.70(10) yes
C7 N1 C8 . . 115.9(3) yes
C7 N1 Cu1 . . 124.5(2) yes
C8 N1 Cu1 . . 119.6(3) yes
C1 O1 Cu1 . . 129.7(2) yes
Cu1 O2 H22 . . 123.8 no
Cu1 O2 H21 . . 127.8 no
H22 O2 H21 . . 108.4 no
O1 C1 C6 . . 123.7(3) yes
O1 C1 C2 . . 119.7(3) no
C6 C1 C2 . . 116.6(3) no
C3 C2 C1 . . 120.7(4) no
C3 C2 H2 . . 119.7 no
C1 C2 H2 . . 119.7 no
C4 C3 C2 . . 122.8(4) no
C4 C3 H3 . . 118.6 no
C2 C3 H3 . . 118.6 no
C3 C4 C5 . . 118.1(4) no
C3 C4 H4 . . 121.0 no
C5 C4 H4 . . 121.0 no
C4 C5 C6 . . 121.6(4) no
C4 C5 H5 . . 119.2 no
C6 C5 H5 . . 119.2 no
C1 C6 C5 . . 120.2(4) no
C1 C6 C7 . . 121.1(3) no
C5 C6 C7 . . 118.6(3) no
N1 C7 C6 . . 128.0(3) yes
N1 C7 H7 . . 116.0 no
C6 C7 H7 . . 116.0 no
N1 C8 C9 . . 112.7(3) yes
N1 C8 H81 . . 109.1 no
C9 C8 H81 . . 109.1 no
N1 C8 H82 . . 109.1 no
C9 C8 H82 . . 109.1 no
H81 C8 H82 . . 107.8 no
C8 C9 C8 8_556 . 113.7(4) no
C8 C9 H92 8_556 . 108.8 no
C8 C9 H92 . . 108.8 no
C8 C9 H91 8_556 . 108.8 no
C8 C9 H91 . . 108.8 no
H92 C9 H91 . . 107.7 no

loop_
_geom_bond_atom_site_label_1
_geom_bond_atom_site_label_2
_geom_bond_site_symmetry_1
_geom_bond_site_symmetry_2
_geom_bond_distance
_geom_bond_publ_flag
Cu1 O1 . . 1.939(2) yes
Cu1 N1 . . 2.005(3) yes
Cu1 O2 . . 2.309(3) yes
N1 C7 . . 1.261(5) yes
N1 C8 . . 1.483(4) yes
O1 C1 . . 1.293(3) yes
O2 H21 . . .730 no
O2 H22 . . .720 no
C1 C6 . . 1.401(4) no
C1 C2 . . 1.412(5) no
C2 C3 . . 1.372(5) no
C2 H2 . . .93 no
C3 C4 . . 1.354(6) no
C3 H3 . . .93 no
C4 C5 . . 1.368(6) no
C4 H4 . . .93 no
C5 C6 . . 1.404(5) no
C5 H5 . . .93 no
C6 C7 . . 1.462(5) no
C7 H7 . . .93 no
C8 C9 . . 1.502(5) yes
C8 H81 . . .97 no
C8 H82 . . .97 no
C9 H92 . . .97 no
C9 H91 . . .97 no

loop_
_geom_torsion_atom_site_label_1
_geom_torsion_atom_site_label_2
_geom_torsion_atom_site_label_3
_geom_torsion_atom_site_label_4
_geom_torsion_site_symmetry_1
_geom_torsion_site_symmetry_4
_geom_torsion
_geom_torsion_publ_flag
O1 Cu1 N1 C7 . . 16.1(3) no
O1 Cu1 N1 C7 8_556 . -34.4(7) no
N1 Cu1 N1 C7 8_556 . -154.3(2) no
O2 Cu1 N1 C7 . . 108.2(3) no
O1 Cu1 N1 C8 . . -163.8(2) no
O1 Cu1 N1 C8 8_556 . 145.8(4) no
N1 Cu1 N1 C8 8_556 . 25.9(3) no
O2 Cu1 N1 C8 . . -71.6(2) no
O1 Cu1 O1 C1 8_556 . 151.6(2) no
N1 Cu1 O1 C1 8_556 . 100.6(5) no
N1 Cu1 O1 C1 . . -19.8(3) no
O2 Cu1 O1 C1 . . -116.5(3) no
Cu1 O1 C1 C6 . . 12.8(4) no
Cu1 O1 C1 C2 . . -167.9(2) no
O1 C1 C2 C3 . . 178.4(3) no
C6 C1 C2 C3 . . -2.2(5) no
C1 C2 C3 C4 . . 0.5(7) no
C2 C3 C4 C5 . . 1.8(7) no
C3 C4 C5 C6 . . -2.4(6) no
O1 C1 C6 C5 . . -179.0(3) no
C2 C1 C6 C5 . . 1.6(5) no
O1 C1 C6 C7 . . 4.7(5) no
C2 C1 C6 C7 . . -174.7(3) no
C4 C5 C6 C1 . . 0.6(5) no
C4 C5 C6 C7 . . 177.0(3) no
C8 N1 C7 C6 . . 173.1(3) no
Cu1 N1 C7 C6 . . -6.7(5) no
C1 C6 C7 N1 . . -7.4(5) no
C5 C6 C7 N1 . . 176.2(3) no
C7 N1 C8 C9 . . 131.5(3) no
Cu1 N1 C8 C9 . . -48.7(3) no
N1 C8 C9 C8 . 8_556 70.7(5) no
